data_2216788
loop_
_publ_author_name
'Tang, Si-Ping'
'Kuang, Dai-Zhi'

_publ_section_title
;(2,2'-Bipyridine-\k^2^<i>N</i>,<i>N</i>')(4'-ferrocenyl-2,2':6',2''-terpyridine-\k^3^<i>N</i>,<i>N</i>',<i>N</i>'')copper(II)
 bis(tetrafluoridoborate)
;
_journal_coeditor_code SJ2416
_journal_issue 12
_journal_name_full 'Acta Crystallographica Section E'
_journal_page_first m3007
_journal_page_last m3007
_journal_paper_doi 10.1107/S1600536807056991
_journal_volume 63
_journal_year 2007
_chemical_formula_iupac '[Cu Fe (C5 H5) (C20 H14 N3) (C10 H8 N2)] (B F4)2'
_chemical_formula_moiety 'C35 H27 Cu Fe N5 2+, 2(B F4 -)'
_chemical_formula_sum 'C35 H27 B2 Cu F8 Fe N5'
_chemical_formula_weight 810.63
_chemical_name_systematic
;
(2,2'-Bipyridine-\k^2^<i>N</i>,N')(4'-ferrocenyl-2,2':6',2''-terpyridine-
\k^3^<i>N</i>,N',N'')copper(II) bis(tetrafluoridoborate)
;
_space_group_IT_number 14
_symmetry_cell_setting monoclinic
_symmetry_space_group_name_Hall '-P 2yn'
_symmetry_space_group_name_H-M 'P 1 21/n 1'
_atom_sites_solution_hydrogens geom
_atom_sites_solution_primary direct
_atom_sites_solution_secondary difmap
_audit_creation_method SHELXL-97
_cell_angle_alpha 90.00
_cell_angle_beta 95.4880(10)
_cell_angle_gamma 90.00
_cell_formula_units_Z 4
_cell_length_a 14.0780(8)
_cell_length_b 14.2074(8)
_cell_length_c 16.9442(10)
_cell_measurement_reflns_used 3768
_cell_measurement_temperature 293(2)
_cell_measurement_theta_max 23.24
_cell_measurement_theta_min 2.41
_cell_volume 3373.5(3)
_computing_cell_refinement 'SAINT (Bruker, 2002)'
_computing_data_collection 'SMART (Bruker, 2002)'
_computing_data_reduction 'SAINT (Bruker, 2002)'
_computing_molecular_graphics 'SHELXTL (Bruker, 2002)'
_computing_publication_material 'SHELXTL (Bruker, 2002)'
_computing_structure_refinement 'SHELXL97 (Sheldrick, 1997)'
_computing_structure_solution 'SHELXS97 (Sheldrick, 1997)'
_diffrn_ambient_temperature 293(2)
_diffrn_measured_fraction_theta_full 0.990
_diffrn_measured_fraction_theta_max 0.990
_diffrn_measurement_device_type 'Bruker APEX area-detector diffractometer'
_diffrn_measurement_method '\f and \w scans'
_diffrn_radiation_monochromator graphite
_diffrn_radiation_source 'fine-focus sealed tube'
_diffrn_radiation_type MoK\a
_diffrn_radiation_wavelength 0.71073
_diffrn_reflns_av_R_equivalents 0.0326
_diffrn_reflns_av_sigmaI/netI 0.0464
_diffrn_reflns_limit_h_max 12
_diffrn_reflns_limit_h_min -18
_diffrn_reflns_limit_k_max 18
_diffrn_reflns_limit_k_min -18
_diffrn_reflns_limit_l_max 21
_diffrn_reflns_limit_l_min -19
_diffrn_reflns_number 20780
_diffrn_reflns_theta_full 27.50
_diffrn_reflns_theta_max 27.50
_diffrn_reflns_theta_min 1.87
_diffrn_standards_number 0
_exptl_absorpt_coefficient_mu 1.140
_exptl_absorpt_correction_T_max 0.8945
_exptl_absorpt_correction_T_min 0.8041
_exptl_absorpt_correction_type multi-scan
_exptl_absorpt_process_details '(SADABS; Sheldrick, 1996)'
_exptl_crystal_colour Orange
_exptl_crystal_density_diffrn 1.596
_exptl_crystal_density_method 'not measured'
_exptl_crystal_description Block
_exptl_crystal_F_000 1636
_exptl_crystal_size_max 0.20
_exptl_crystal_size_mid 0.18
_exptl_crystal_size_min 0.10
_refine_diff_density_max 0.889
_refine_diff_density_min -0.737
_refine_ls_extinction_method none
_refine_ls_goodness_of_fit_ref 1.045
_refine_ls_hydrogen_treatment constr
_refine_ls_matrix_type full
_refine_ls_number_parameters 469
_refine_ls_number_reflns 7656
_refine_ls_number_restraints 0
_refine_ls_restrained_S_all 1.128
_refine_ls_R_factor_all 0.0801
_refine_ls_R_factor_gt 0.0590
_refine_ls_shift/su_max <0.001
_refine_ls_shift/su_mean <0.001
_refine_ls_structure_factor_coef Fsqd
_refine_ls_weighting_details 'calc w=1/[\s^2^(Fo^2^)+(0.0922P)^2^+0.8536P] where P=(Fo^2^+2Fc^2^)/3'
_refine_ls_weighting_scheme calc
_refine_ls_wR_factor_gt 0.1519
_refine_ls_wR_factor_ref 0.1633
_reflns_number_gt 5667
_reflns_number_total 7656
_reflns_threshold_expression I>2\s(I)
_cod_data_source_file sj2416.cif
_cod_data_source_block I
_cod_depositor_comments
;
The following automatic conversions were performed:
'_symmetry_cell_setting' value 'Monoclinic' changed to 'monoclinic'
according to '/home/saulius/struct/CIF-dictionaries/cif_core.dic'
dictionary named 'cif_core.dic' version 2.4.1 from 2010-06-29.

Automatic conversion script
Id: cif_fix_enum 1527 2010-12-29 10:47:43Z saulius 

The following automatic conversions were performed:

'_symmetry_cell_setting' value 'Monoclinic' changed to 'monoclinic'
according to /home/saulius/struct/CIF-dictionaries/cif_core.dic
dictionary named 'cif_core.dic' version 2.4.1 from 2010-06-29.

Automatic conversion script
Id: cif_fix_values 1715 2011-07-08 13:25:40Z adriana 
;
_cod_original_sg_symbol_H-M 'P 21/n'
_cod_database_code 2216788
_cod_database_fobs_code 2216788

loop_
_symmetry_equiv_pos_as_xyz
'x, y, z'
'-x+1/2, y+1/2, -z+1/2'
'-x, -y, -z'
'x-1/2, -y-1/2, z-1/2'

loop_
_atom_site_type_symbol
_atom_site_label
_atom_site_fract_x
_atom_site_fract_y
_atom_site_fract_z
_atom_site_U_iso_or_equiv
_atom_site_adp_type
_atom_site_calc_flag
_atom_site_refinement_flags
_atom_site_occupancy
Cu Cu1 -0.10157(3) 0.23820(3) 0.12009(3) 0.03846(15) Uani d . 1
Fe Fe1 0.38524(4) 0.01582(4) 0.12953(3) 0.03927(17) Uani d . 1
N N1 -0.0949(2) 0.2164(2) 0.00040(18) 0.0405(7) Uani d . 1
N N2 0.0094(2) 0.1584(2) 0.12231(16) 0.0364(6) Uani d . 1
N N3 -0.0788(2) 0.2132(2) 0.23883(18) 0.0400(7) Uani d . 1
N N4 -0.2275(2) 0.3013(2) 0.11664(18) 0.0402(7) Uani d . 1
N N5 -0.0599(2) 0.3868(2) 0.11526(18) 0.0398(7) Uani d . 1
C C1 -0.1545(3) 0.2491(3) -0.0600(2) 0.0467(9) Uani d . 1
H H1 -0.2070 0.2846 -0.0487 0.056 Uiso calc R 1
C C2 -0.1409(3) 0.2319(3) -0.1378(3) 0.0554(11) Uani d . 1
H H2 -0.1840 0.2548 -0.1783 0.066 Uiso calc R 1
C C3 -0.0634(4) 0.1809(3) -0.1554(2) 0.0555(11) Uani d . 1
H H3 -0.0532 0.1684 -0.2078 0.067 Uiso calc R 1
C C4 -0.0001(3) 0.1480(3) -0.0937(2) 0.0498(10) Uani d . 1
H H4 0.0539 0.1143 -0.1041 0.060 Uiso calc R 1
C C5 -0.0186(3) 0.1662(2) -0.0169(2) 0.0388(8) Uani d . 1
C C6 0.0418(3) 0.1303(2) 0.0539(2) 0.0388(8) Uani d . 1
C C7 0.1199(3) 0.0721(2) 0.0536(2) 0.0390(8) Uani d . 1
H H7 0.1423 0.0543 0.0060 0.047 Uiso calc R 1
C C8 0.1653(3) 0.0398(2) 0.1259(2) 0.0382(8) Uani d . 1
C C9 0.1277(3) 0.0674(2) 0.1957(2) 0.0387(8) Uani d . 1
H H9 0.1556 0.0463 0.2445 0.046 Uiso calc R 1
C C10 0.0495(3) 0.1260(2) 0.1922(2) 0.0363(8) Uani d . 1
C C11 -0.0021(3) 0.1583(2) 0.2599(2) 0.0382(8) Uani d . 1
C C12 0.0236(3) 0.1346(3) 0.3378(2) 0.0456(9) Uani d . 1
H H12 0.0773 0.0978 0.3514 0.055 Uiso calc R 1
C C13 -0.0319(3) 0.1663(3) 0.3955(2) 0.0553(11) Uani d . 1
H H13 -0.0165 0.1504 0.4484 0.066 Uiso calc R 1
C C14 -0.1094(3) 0.2212(3) 0.3739(3) 0.0570(11) Uani d . 1
H H14 -0.1475 0.2431 0.4120 0.068 Uiso calc R 1
C C15 -0.1309(3) 0.2440(3) 0.2954(3) 0.0513(10) Uani d . 1
H H15 -0.1835 0.2821 0.2812 0.062 Uiso calc R 1
C C16 0.2469(3) -0.0242(2) 0.1279(2) 0.0388(8) Uani d . 1
C C17 0.2887(3) -0.0628(2) 0.0609(2) 0.0433(8) Uani d . 1
H H17 0.2680 -0.0521 0.0079 0.052 Uiso calc R 1
C C18 0.3666(3) -0.1198(3) 0.0895(3) 0.0477(9) Uani d . 1
H H18 0.4058 -0.1532 0.0583 0.057 Uiso calc R 1
C C19 0.3753(3) -0.1178(3) 0.1735(3) 0.0521(10) Uani d . 1
H H19 0.4215 -0.1488 0.2069 0.062 Uiso calc R 1
C C20 0.3006(3) -0.0597(3) 0.1976(2) 0.0448(9) Uani d . 1
H H20 0.2889 -0.0470 0.2497 0.054 Uiso calc R 1
C C21 0.3866(4) 0.1578(3) 0.1202(4) 0.0723(14) Uani d . 1
H H21 0.3331 0.1965 0.1139 0.087 Uiso calc R 1
C C22 0.4337(4) 0.1174(3) 0.0592(3) 0.0668(12) Uani d . 1
H H22 0.4166 0.1242 0.0051 0.080 Uiso calc R 1
C C23 0.5110(3) 0.0651(3) 0.0941(3) 0.0603(11) Uani d . 1
H H23 0.5546 0.0316 0.0672 0.072 Uiso calc R 1
C C24 0.5112(3) 0.0721(3) 0.1762(3) 0.0637(12) Uani d . 1
H H24 0.5546 0.0436 0.2136 0.076 Uiso calc R 1
C C25 0.4350(4) 0.1291(3) 0.1926(3) 0.0695(13) Uani d . 1
H H25 0.4189 0.1454 0.2428 0.083 Uiso calc R 1
C C26 -0.3100(3) 0.2553(3) 0.1214(3) 0.0530(10) Uani d . 1
H H26 -0.3088 0.1902 0.1272 0.064 Uiso calc R 1
C C27 -0.3961(3) 0.3010(3) 0.1181(3) 0.0605(12) Uani d . 1
H H27 -0.4522 0.2674 0.1219 0.073 Uiso calc R 1
C C28 -0.3986(3) 0.3955(3) 0.1091(3) 0.0597(11) Uani d . 1
H H28 -0.4565 0.4274 0.1066 0.072 Uiso calc R 1
C C29 -0.3156(3) 0.4440(3) 0.1037(3) 0.0512(10) Uani d . 1
H H29 -0.3167 0.5090 0.0973 0.061 Uiso calc R 1
C C30 -0.2305(3) 0.3962(2) 0.1079(2) 0.0370(8) Uani d . 1
C C31 -0.1365(3) 0.4431(2) 0.1060(2) 0.0380(8) Uani d . 1
C C32 -0.1273(3) 0.5395(3) 0.0946(3) 0.0538(10) Uani d . 1
H H32 -0.1810 0.5777 0.0872 0.065 Uiso calc R 1
C C33 -0.0376(4) 0.5775(3) 0.0945(3) 0.0632(12) Uani d . 1
H H33 -0.0301 0.6421 0.0886 0.076 Uiso calc R 1
C C34 0.0409(3) 0.5200(3) 0.1030(3) 0.0568(11) Uani d . 1
H H34 0.1020 0.5444 0.1018 0.068 Uiso calc R 1
C C35 0.0266(3) 0.4249(3) 0.1136(2) 0.0506(10) Uani d . 1
H H35 0.0796 0.3856 0.1199 0.061 Uiso calc R 1
B B1 0.3098(4) 0.4133(5) 0.0985(3) 0.0656(15) Uani d . 1
B B2 0.7926(6) 0.9894(5) 0.1737(4) 0.0788(17) Uani d . 1
F F1 0.2382(3) 0.3522(3) 0.0919(4) 0.187(3) Uani d . 1
F F2 0.2729(3) 0.5017(2) 0.1047(2) 0.0951(10) Uani d . 1
F F3 0.3600(4) 0.4047(4) 0.0379(2) 0.171(2) Uani d . 1
F F4 0.3677(3) 0.3941(3) 0.1634(2) 0.1181(14) Uani d . 1
F F5 0.7456(5) 0.9235(4) 0.1292(4) 0.183(2) Uani d . 1
F F6 0.7409(3) 1.0311(4) 0.2257(2) 0.156(2) Uani d . 1
F F7 0.8184(3) 1.0528(3) 0.1205(2) 0.1159(14) Uani d . 1
F F8 0.8733(4) 0.9568(4) 0.2117(2) 0.174(2) Uani d . 1

loop_
_atom_site_aniso_label
_atom_site_aniso_U_11
_atom_site_aniso_U_22
_atom_site_aniso_U_33
_atom_site_aniso_U_12
_atom_site_aniso_U_13
_atom_site_aniso_U_23
Cu1 0.0358(3) 0.0355(3) 0.0441(3) 0.00386(18) 0.00372(19) 0.00339(18)
Fe1 0.0371(3) 0.0374(3) 0.0441(3) 0.0001(2) 0.0077(2) -0.0013(2)
N1 0.0397(17) 0.0382(16) 0.0429(16) -0.0047(14) 0.0007(14) 0.0054(13)
N2 0.0375(16) 0.0342(15) 0.0372(15) 0.0025(12) 0.0028(12) 0.0016(12)
N3 0.0423(17) 0.0361(16) 0.0423(16) 0.0027(14) 0.0078(14) 0.0012(12)
N4 0.0338(16) 0.0355(16) 0.0512(18) -0.0028(13) 0.0042(14) 0.0011(13)
N5 0.0326(16) 0.0387(16) 0.0473(17) -0.0037(13) -0.0001(13) 0.0009(13)
C1 0.041(2) 0.046(2) 0.051(2) -0.0065(17) -0.0030(18) 0.0115(17)
C2 0.054(3) 0.058(3) 0.051(2) -0.016(2) -0.011(2) 0.020(2)
C3 0.073(3) 0.053(2) 0.040(2) -0.012(2) 0.001(2) 0.0071(18)
C4 0.064(3) 0.044(2) 0.041(2) 0.0012(19) 0.0055(19) 0.0037(16)
C5 0.044(2) 0.0311(17) 0.0402(18) -0.0035(15) -0.0019(16) 0.0017(14)
C6 0.044(2) 0.0347(18) 0.0382(18) -0.0020(15) 0.0049(16) 0.0024(14)
C7 0.044(2) 0.0346(18) 0.0393(18) 0.0037(15) 0.0106(16) 0.0007(14)
C8 0.038(2) 0.0330(17) 0.0440(19) -0.0044(15) 0.0083(16) 0.0048(15)
C9 0.0369(19) 0.0389(19) 0.0403(18) 0.0001(15) 0.0033(15) 0.0049(15)
C10 0.040(2) 0.0318(17) 0.0378(18) -0.0022(15) 0.0058(15) 0.0011(14)
C11 0.043(2) 0.0316(17) 0.0414(19) -0.0042(15) 0.0088(16) -0.0003(14)
C12 0.051(2) 0.047(2) 0.0389(19) -0.0004(18) 0.0037(17) 0.0033(16)
C13 0.069(3) 0.061(3) 0.037(2) -0.006(2) 0.009(2) -0.0006(18)
C14 0.064(3) 0.062(3) 0.049(2) 0.000(2) 0.023(2) -0.009(2)
C15 0.048(2) 0.050(2) 0.057(2) 0.0066(18) 0.013(2) -0.0089(18)
C16 0.037(2) 0.0329(18) 0.048(2) 0.0008(15) 0.0086(16) 0.0038(15)
C17 0.044(2) 0.0376(19) 0.048(2) -0.0005(16) 0.0051(17) -0.0039(16)
C18 0.048(2) 0.0355(19) 0.062(2) 0.0044(17) 0.0149(19) -0.0024(17)
C19 0.049(2) 0.042(2) 0.065(3) 0.0098(18) 0.010(2) 0.0145(19)
C20 0.042(2) 0.044(2) 0.049(2) 0.0054(17) 0.0108(17) 0.0120(17)
C21 0.053(3) 0.041(2) 0.124(4) -0.005(2) 0.012(3) -0.003(2)
C22 0.072(3) 0.058(3) 0.070(3) -0.022(2) 0.005(2) 0.009(2)
C23 0.052(3) 0.058(3) 0.074(3) -0.015(2) 0.022(2) -0.008(2)
C24 0.051(3) 0.071(3) 0.068(3) -0.016(2) -0.003(2) -0.012(2)
C25 0.069(3) 0.060(3) 0.082(3) -0.017(2) 0.020(3) -0.033(2)
C26 0.044(2) 0.042(2) 0.074(3) -0.0090(18) 0.008(2) -0.0013(19)
C27 0.036(2) 0.064(3) 0.082(3) -0.014(2) 0.007(2) -0.003(2)
C28 0.034(2) 0.070(3) 0.075(3) 0.006(2) 0.002(2) -0.006(2)
C29 0.041(2) 0.043(2) 0.068(3) 0.0054(18) 0.001(2) 0.0006(19)
C30 0.0360(19) 0.0361(18) 0.0386(18) -0.0017(15) 0.0025(15) 0.0027(14)
C31 0.0361(19) 0.0343(18) 0.0432(18) -0.0001(15) 0.0020(15) 0.0064(15)
C32 0.047(2) 0.036(2) 0.078(3) 0.0011(18) 0.008(2) 0.010(2)
C33 0.061(3) 0.042(2) 0.086(3) -0.017(2) 0.005(3) 0.007(2)
C34 0.045(3) 0.058(3) 0.067(3) -0.018(2) 0.005(2) 0.005(2)
C35 0.034(2) 0.060(3) 0.058(2) -0.0026(18) 0.0016(18) 0.0054(19)
B1 0.044(3) 0.089(4) 0.064(3) 0.018(3) 0.005(2) -0.015(3)
B2 0.084(4) 0.090(4) 0.064(3) 0.015(3) 0.016(3) 0.011(3)
F1 0.062(2) 0.101(3) 0.390(8) -0.003(2) -0.013(4) -0.062(4)
F2 0.077(2) 0.081(2) 0.126(3) 0.0149(17) 0.003(2) -0.0155(19)
F3 0.188(5) 0.254(6) 0.080(2) 0.114(4) 0.061(3) 0.028(3)
F4 0.136(4) 0.135(3) 0.078(2) 0.035(3) -0.021(2) -0.007(2)
F5 0.226(6) 0.130(4) 0.192(5) -0.100(4) 0.013(4) -0.006(3)
F6 0.122(4) 0.258(6) 0.096(3) 0.089(4) 0.043(3) 0.024(3)
F7 0.150(4) 0.114(3) 0.082(2) -0.055(3) 0.002(2) 0.006(2)
F8 0.177(5) 0.263(6) 0.085(3) 0.149(4) 0.026(3) 0.029(3)

loop_
_atom_type_symbol
_atom_type_description
_atom_type_scat_dispersion_real
_atom_type_scat_dispersion_imag
_atom_type_scat_source
C C 0.0033 0.0016 'International Tables Vol C Tables 4.2.6.8 and 6.1.1.4'
H H 0.0000 0.0000 'International Tables Vol C Tables 4.2.6.8 and 6.1.1.4'
B B 0.0013 0.0007 'International Tables Vol C Tables 4.2.6.8 and 6.1.1.4'
N N 0.0061 0.0033 'International Tables Vol C Tables 4.2.6.8 and 6.1.1.4'
F F 0.0171 0.0103 'International Tables Vol C Tables 4.2.6.8 and 6.1.1.4'
Cu Cu 0.3201 1.2651 'International Tables Vol C Tables 4.2.6.8 and 6.1.1.4'
Fe Fe 0.3463 0.8444 'International Tables Vol C Tables 4.2.6.8 and 6.1.1.4'

loop_
_geom_angle_atom_site_label_1
_geom_angle_atom_site_label_2
_geom_angle_atom_site_label_3
_geom_angle
N2 Cu1 N4 170.84(12)
N2 Cu1 N3 80.08(12)
N4 Cu1 N3 99.41(13)
N2 Cu1 N1 79.52(12)
N4 Cu1 N1 99.40(13)
N3 Cu1 N1 157.97(12)
N2 Cu1 N5 110.34(12)
N4 Cu1 N5 78.78(12)
N3 Cu1 N5 100.77(11)
N1 Cu1 N5 94.03(11)
C25 Fe1 C21 40.7(2)
C25 Fe1 C16 120.98(18)
C21 Fe1 C16 107.16(18)
C25 Fe1 C22 68.0(2)
C21 Fe1 C22 40.5(2)
C16 Fe1 C22 124.61(18)
C25 Fe1 C24 40.2(2)
C21 Fe1 C24 67.9(2)
C16 Fe1 C24 156.34(17)
C22 Fe1 C24 67.7(2)
C25 Fe1 C17 156.7(2)
C21 Fe1 C17 120.89(19)
C16 Fe1 C17 41.42(14)
C22 Fe1 C17 107.37(18)
C24 Fe1 C17 161.26(18)
C25 Fe1 C20 108.12(19)
C21 Fe1 C20 125.35(19)
C16 Fe1 C20 41.23(15)
C22 Fe1 C20 162.26(19)
C24 Fe1 C20 121.37(19)
C17 Fe1 C20 68.93(16)
C25 Fe1 C23 67.49(19)
C21 Fe1 C23 67.7(2)
C16 Fe1 C23 161.66(18)
C22 Fe1 C23 40.2(2)
C24 Fe1 C23 39.99(18)
C17 Fe1 C23 124.69(17)
C20 Fe1 C23 156.05(18)
C25 Fe1 C19 125.3(2)
C21 Fe1 C19 162.4(2)
C16 Fe1 C19 69.28(16)
C22 Fe1 C19 155.5(2)
C24 Fe1 C19 108.0(2)
C17 Fe1 C19 68.55(17)
C20 Fe1 C19 40.85(15)
C23 Fe1 C19 120.97(19)
C25 Fe1 C18 161.9(2)
C21 Fe1 C18 155.8(2)
C16 Fe1 C18 68.86(15)
C22 Fe1 C18 120.87(19)
C24 Fe1 C18 125.24(19)
C17 Fe1 C18 40.37(16)
C20 Fe1 C18 68.30(16)
C23 Fe1 C18 108.13(18)
C19 Fe1 C18 40.46(17)
C1 N1 C5 118.1(3)
C1 N1 Cu1 127.9(3)
C5 N1 Cu1 114.0(2)
C10 N2 C6 120.6(3)
C10 N2 Cu1 119.3(2)
C6 N2 Cu1 119.9(2)
C15 N3 C11 118.6(3)
C15 N3 Cu1 127.3(3)
C11 N3 Cu1 114.0(2)
C26 N4 C30 118.2(3)
C26 N4 Cu1 123.7(3)
C30 N4 Cu1 118.1(2)
C35 N5 C31 118.7(3)
C35 N5 Cu1 129.7(3)
C31 N5 Cu1 111.3(2)
N1 C1 C2 122.5(4)
N1 C1 H1 118.8
C2 C1 H1 118.8
C3 C2 C1 119.4(4)
C3 C2 H2 120.3
C1 C2 H2 120.3
C2 C3 C4 118.9(4)
C2 C3 H3 120.6
C4 C3 H3 120.6
C5 C4 C3 118.9(4)
C5 C4 H4 120.6
C3 C4 H4 120.6
N1 C5 C4 122.2(3)
N1 C5 C6 114.3(3)
C4 C5 C6 123.5(4)
N2 C6 C7 121.2(3)
N2 C6 C5 112.2(3)
C7 C6 C5 126.6(3)
C6 C7 C8 119.4(3)
C6 C7 H7 120.3
C8 C7 H7 120.3
C9 C8 C7 118.0(3)
C9 C8 C16 121.0(3)
C7 C8 C16 121.0(3)
C10 C9 C8 120.0(3)
C10 C9 H9 120.0
C8 C9 H9 120.0
N2 C10 C9 120.7(3)
N2 C10 C11 112.2(3)
C9 C10 C11 127.0(3)
N3 C11 C12 121.6(3)
N3 C11 C10 114.3(3)
C12 C11 C10 124.0(4)
C11 C12 C13 118.8(4)
C11 C12 H12 120.6
C13 C12 H12 120.6
C14 C13 C12 119.3(4)
C14 C13 H13 120.4
C12 C13 H13 120.4
C13 C14 C15 119.4(4)
C13 C14 H14 120.3
C15 C14 H14 120.3
N3 C15 C14 122.2(4)
N3 C15 H15 118.9
C14 C15 H15 118.9
C20 C16 C17 107.1(3)
C20 C16 C8 126.1(3)
C17 C16 C8 126.8(3)
C20 C16 Fe1 69.9(2)
C17 C16 Fe1 69.6(2)
C8 C16 Fe1 125.3(2)
C18 C17 C16 108.2(3)
C18 C17 Fe1 70.4(2)
C16 C17 Fe1 68.9(2)
C18 C17 H17 125.9
C16 C17 H17 125.9
Fe1 C17 H17 126.3
C17 C18 C19 108.9(3)
C17 C18 Fe1 69.2(2)
C19 C18 Fe1 69.7(2)
C17 C18 H18 125.6
C19 C18 H18 125.6
Fe1 C18 H18 127.1
C18 C19 C20 107.6(4)
C18 C19 Fe1 69.8(2)
C20 C19 Fe1 69.2(2)
C18 C19 H19 126.2
C20 C19 H19 126.2
Fe1 C19 H19 126.3
C19 C20 C16 108.2(3)
C19 C20 Fe1 69.9(2)
C16 C20 Fe1 68.9(2)
C19 C20 H20 125.9
C16 C20 H20 125.9
Fe1 C20 H20 126.9
C22 C21 C25 107.5(5)
C22 C21 Fe1 70.0(3)
C25 C21 Fe1 69.5(3)
C22 C21 H21 126.2
C25 C21 H21 126.2
Fe1 C21 H21 125.8
C23 C22 C21 108.0(5)
C23 C22 Fe1 70.5(3)
C21 C22 Fe1 69.5(3)
C23 C22 H22 126.0
C21 C22 H22 126.0
Fe1 C22 H22 125.6
C24 C23 C22 108.0(4)
C24 C23 Fe1 69.5(3)
C22 C23 Fe1 69.3(3)
C24 C23 H23 126.0
C22 C23 H23 126.0
Fe1 C23 H23 126.8
C25 C24 C23 108.2(5)
C25 C24 Fe1 69.3(3)
C23 C24 Fe1 70.5(3)
C25 C24 H24 125.9
C23 C24 H24 125.9
Fe1 C24 H24 125.9
C24 C25 C21 108.2(5)
C24 C25 Fe1 70.5(2)
C21 C25 Fe1 69.8(3)
C24 C25 H25 125.9
C21 C25 H25 125.9
Fe1 C25 H25 125.4
N4 C26 C27 122.2(4)
N4 C26 H26 118.9
C27 C26 H26 118.9
C28 C27 C26 119.2(4)
C28 C27 H27 120.4
C26 C27 H27 120.4
C27 C28 C29 119.7(4)
C27 C28 H28 120.1
C29 C28 H28 120.1
C28 C29 C30 119.6(4)
C28 C29 H29 120.2
C30 C29 H29 120.2
N4 C30 C29 121.0(3)
N4 C30 C31 115.5(3)
C29 C30 C31 123.5(3)
N5 C31 C32 121.3(4)
N5 C31 C30 116.0(3)
C32 C31 C30 122.7(3)
C33 C32 C31 119.1(4)
C33 C32 H32 120.5
C31 C32 H32 120.5
C34 C33 C32 119.8(4)
C34 C33 H33 120.1
C32 C33 H33 120.1
C33 C34 C35 118.1(4)
C33 C34 H34 120.9
C35 C34 H34 120.9
N5 C35 C34 123.0(4)
N5 C35 H35 118.5
C34 C35 H35 118.5
F3 B1 F1 109.7(6)
F3 B1 F4 107.2(5)
F1 B1 F4 109.5(6)
F3 B1 F2 112.6(6)
F1 B1 F2 108.4(4)
F4 B1 F2 109.3(5)
F6 B2 F8 109.2(5)
F6 B2 F5 114.3(7)
F8 B2 F5 112.5(7)
F6 B2 F7 110.1(6)
F8 B2 F7 106.5(6)
F5 B2 F7 103.9(5)

loop_
_geom_bond_atom_site_label_1
_geom_bond_atom_site_label_2
_geom_bond_distance
Cu1 N2 1.928(3)
Cu1 N4 1.983(3)
Cu1 N3 2.038(3)
Cu1 N1 2.062(3)
Cu1 N5 2.195(3)
Fe1 C25 2.020(4)
Fe1 C21 2.023(5)
Fe1 C16 2.026(4)
Fe1 C22 2.031(5)
Fe1 C24 2.035(4)
Fe1 C17 2.036(4)
Fe1 C20 2.040(4)
Fe1 C23 2.047(4)
Fe1 C19 2.049(4)
Fe1 C18 2.051(4)
N1 C1 1.342(5)
N1 C5 1.346(5)
N2 C10 1.344(4)
N2 C6 1.345(4)
N3 C15 1.335(5)
N3 C11 1.352(5)
N4 C26 1.342(5)
N4 C30 1.356(4)
N5 C35 1.336(5)
N5 C31 1.339(5)
C1 C2 1.373(6)
C1 H1 0.9300
C2 C3 1.366(7)
C2 H2 0.9300
C3 C4 1.389(6)
C3 H3 0.9300
C4 C5 1.376(5)
C4 H4 0.9300
C5 C6 1.493(5)
C6 C7 1.376(5)
C7 C8 1.403(5)
C7 H7 0.9300
C8 C9 1.397(5)
C8 C16 1.463(5)
C9 C10 1.377(5)
C9 H9 0.9300
C10 C11 1.487(5)
C11 C12 1.377(5)
C12 C13 1.385(6)
C12 H12 0.9300
C13 C14 1.362(6)
C13 H13 0.9300
C14 C15 1.374(6)
C14 H14 0.9300
C15 H15 0.9300
C16 C20 1.432(5)
C16 C17 1.436(5)
C17 C18 1.410(5)
C17 H17 0.9300
C18 C19 1.418(6)
C18 H18 0.9300
C19 C20 1.427(5)
C19 H19 0.9300
C20 H20 0.9300
C21 C22 1.403(7)
C21 C25 1.406(7)
C21 H21 0.9300
C22 C23 1.401(7)
C22 H22 0.9300
C23 C24 1.396(6)
C23 H23 0.9300
C24 C25 1.393(7)
C24 H24 0.9300
C25 H25 0.9300
C26 C27 1.371(6)
C26 H26 0.9300
C27 C28 1.350(6)
C27 H27 0.9300
C28 C29 1.367(6)
C28 H28 0.9300
C29 C30 1.373(5)
C29 H29 0.9300
C30 C31 1.484(5)
C31 C32 1.392(5)
C32 C33 1.374(6)
C32 H32 0.9300
C33 C34 1.370(7)
C33 H33 0.9300
C34 C35 1.380(6)
C34 H34 0.9300
C35 H35 0.9300
B1 F3 1.306(6)
B1 F1 1.326(7)
B1 F4 1.333(7)
B1 F2 1.367(7)
B2 F6 1.333(8)
B2 F8 1.334(8)
B2 F5 1.336(9)
B2 F7 1.348(7)

loop_
_geom_hbond_atom_site_label_D
_geom_hbond_atom_site_label_H
_geom_hbond_atom_site_label_A
_geom_hbond_site_symmetry_A
_geom_hbond_distance_DH
_geom_hbond_distance_HA
_geom_hbond_distance_DA
_geom_hbond_angle_DHA
C3 H3 F4 4_565 0.93 2.51 3.306(5) 143.1
C4 H4 F8 3_665 0.93 2.40 3.176(6) 141.1
C17 H17 F7 3_665 0.93 2.39 3.296(5) 164.6
C13 H13 F3 4_566 0.93 2.54 3.140(6) 122.8
C34 H34 F2 . 0.93 2.48 3.274(6) 143.9
C35 H35 F1 . 0.93 2.37 3.208(6) 149.0

loop_
_geom_torsion_atom_site_label_1
_geom_torsion_atom_site_label_2
_geom_torsion_atom_site_label_3
_geom_torsion_atom_site_label_4
_geom_torsion
N2 Cu1 N1 C1 178.9(3)
N4 Cu1 N1 C1 8.1(3)
N3 Cu1 N1 C1 156.5(3)
N5 Cu1 N1 C1 -71.2(3)
N2 Cu1 N1 C5 -4.0(2)
N4 Cu1 N1 C5 -174.7(2)
N3 Cu1 N1 C5 -26.3(5)
N5 Cu1 N1 C5 106.0(2)
N3 Cu1 N2 C10 -0.8(3)
N1 Cu1 N2 C10 -172.5(3)
N5 Cu1 N2 C10 97.1(3)
N3 Cu1 N2 C6 174.5(3)
N1 Cu1 N2 C6 2.8(3)
N5 Cu1 N2 C6 -87.6(3)
N2 Cu1 N3 C15 -178.5(3)
N4 Cu1 N3 C15 -7.7(3)
N1 Cu1 N3 C15 -156.1(3)
N5 Cu1 N3 C15 72.5(3)
N2 Cu1 N3 C11 0.9(2)
N4 Cu1 N3 C11 171.6(2)
N1 Cu1 N3 C11 23.2(5)
N5 Cu1 N3 C11 -108.1(2)
N3 Cu1 N4 C26 -77.3(3)
N1 Cu1 N4 C26 91.2(3)
N5 Cu1 N4 C26 -176.6(3)
N3 Cu1 N4 C30 103.6(3)
N1 Cu1 N4 C30 -87.9(3)
N5 Cu1 N4 C30 4.4(3)
N2 Cu1 N5 C35 0.2(4)
N4 Cu1 N5 C35 -178.9(4)
N3 Cu1 N5 C35 83.5(3)
N1 Cu1 N5 C35 -80.1(3)
N2 Cu1 N5 C31 174.1(2)
N4 Cu1 N5 C31 -5.0(2)
N3 Cu1 N5 C31 -102.6(3)
N1 Cu1 N5 C31 93.8(3)
C5 N1 C1 C2 1.0(5)
Cu1 N1 C1 C2 178.0(3)
N1 C1 C2 C3 -0.9(6)
C1 C2 C3 C4 -0.2(6)
C2 C3 C4 C5 1.3(6)
C1 N1 C5 C4 0.2(5)
Cu1 N1 C5 C4 -177.2(3)
C1 N1 C5 C6 -178.2(3)
Cu1 N1 C5 C6 4.4(4)
C3 C4 C5 N1 -1.4(6)
C3 C4 C5 C6 176.9(4)
C10 N2 C6 C7 -3.6(5)
Cu1 N2 C6 C7 -178.9(3)
C10 N2 C6 C5 173.9(3)
Cu1 N2 C6 C5 -1.3(4)
N1 C5 C6 N2 -2.2(4)
C4 C5 C6 N2 179.5(3)
N1 C5 C6 C7 175.2(3)
C4 C5 C6 C7 -3.1(6)
N2 C6 C7 C8 1.4(5)
C5 C6 C7 C8 -175.8(3)
C6 C7 C8 C9 1.0(5)
C6 C7 C8 C16 178.4(3)
C7 C8 C9 C10 -1.1(5)
C16 C8 C9 C10 -178.5(3)
C6 N2 C10 C9 3.5(5)
Cu1 N2 C10 C9 178.8(3)
C6 N2 C10 C11 -174.7(3)
Cu1 N2 C10 C11 0.6(4)
C8 C9 C10 N2 -1.1(5)
C8 C9 C10 C11 176.8(3)
C15 N3 C11 C12 -0.6(5)
Cu1 N3 C11 C12 180.0(3)
C15 N3 C11 C10 178.6(3)
Cu1 N3 C11 C10 -0.8(4)
N2 C10 C11 N3 0.2(4)
C9 C10 C11 N3 -177.8(3)
N2 C10 C11 C12 179.4(3)
C9 C10 C11 C12 1.3(6)
N3 C11 C12 C13 1.3(6)
C10 C11 C12 C13 -177.8(3)
C11 C12 C13 C14 -1.0(6)
C12 C13 C14 C15 0.0(7)
C11 N3 C15 C14 -0.4(6)
Cu1 N3 C15 C14 178.9(3)
C13 C14 C15 N3 0.8(7)
C9 C8 C16 C20 -4.6(6)
C7 C8 C16 C20 178.1(3)
C9 C8 C16 C17 175.8(3)
C7 C8 C16 C17 -1.5(6)
C9 C8 C16 Fe1 -94.4(4)
C7 C8 C16 Fe1 88.3(4)
C25 Fe1 C16 C20 -82.3(3)
C21 Fe1 C16 C20 -124.5(3)
C22 Fe1 C16 C20 -165.6(3)
C24 Fe1 C16 C20 -50.5(5)
C17 Fe1 C16 C20 118.0(3)
C23 Fe1 C16 C20 164.7(5)
C19 Fe1 C16 C20 37.3(2)
C18 Fe1 C16 C20 80.8(2)
C25 Fe1 C16 C17 159.8(3)
C21 Fe1 C16 C17 117.5(3)
C22 Fe1 C16 C17 76.5(3)
C24 Fe1 C16 C17 -168.5(4)
C20 Fe1 C16 C17 -118.0(3)
C23 Fe1 C16 C17 46.7(6)
C19 Fe1 C16 C17 -80.7(2)
C18 Fe1 C16 C17 -37.2(2)
C25 Fe1 C16 C8 38.4(4)
C21 Fe1 C16 C8 -3.8(4)
C22 Fe1 C16 C8 -44.9(4)
C24 Fe1 C16 C8 70.2(6)
C17 Fe1 C16 C8 -121.3(4)
C20 Fe1 C16 C8 120.7(4)
C23 Fe1 C16 C8 -74.6(6)
C19 Fe1 C16 C8 158.0(4)
C18 Fe1 C16 C8 -158.5(4)
C20 C16 C17 C18 -0.5(4)
C8 C16 C17 C18 179.2(3)
Fe1 C16 C17 C18 59.7(3)
C20 C16 C17 Fe1 -60.2(3)
C8 C16 C17 Fe1 119.5(4)
C25 Fe1 C17 C18 -167.9(5)
C21 Fe1 C17 C18 159.7(3)
C16 Fe1 C17 C18 -119.5(3)
C22 Fe1 C17 C18 117.5(3)
C24 Fe1 C17 C18 46.1(6)
C20 Fe1 C17 C18 -80.9(2)
C23 Fe1 C17 C18 76.7(3)
C19 Fe1 C17 C18 -36.9(2)
C25 Fe1 C17 C16 -48.4(6)
C21 Fe1 C17 C16 -80.9(3)
C22 Fe1 C17 C16 -123.0(2)
C24 Fe1 C17 C16 165.5(5)
C20 Fe1 C17 C16 38.6(2)
C23 Fe1 C17 C16 -163.8(2)
C19 Fe1 C17 C16 82.6(2)
C18 Fe1 C17 C16 119.5(3)
C16 C17 C18 C19 -0.3(4)
Fe1 C17 C18 C19 58.5(3)
C16 C17 C18 Fe1 -58.8(2)
C25 Fe1 C18 C17 164.5(6)
C21 Fe1 C18 C17 -46.8(5)
C16 Fe1 C18 C17 38.1(2)
C22 Fe1 C18 C17 -80.4(3)
C24 Fe1 C18 C17 -163.5(3)
C20 Fe1 C18 C17 82.6(2)
C23 Fe1 C18 C17 -122.6(3)
C19 Fe1 C18 C17 120.6(3)
C25 Fe1 C18 C19 43.9(7)
C21 Fe1 C18 C19 -167.4(4)
C16 Fe1 C18 C19 -82.5(3)
C22 Fe1 C18 C19 159.0(3)
C24 Fe1 C18 C19 75.9(3)
C17 Fe1 C18 C19 -120.6(3)
C20 Fe1 C18 C19 -38.0(2)
C23 Fe1 C18 C19 116.8(3)
C17 C18 C19 C20 0.9(4)
Fe1 C18 C19 C20 59.1(3)
C17 C18 C19 Fe1 -58.3(3)
C25 Fe1 C19 C18 -164.7(3)
C21 Fe1 C19 C18 162.7(6)
C16 Fe1 C19 C18 81.3(3)
C22 Fe1 C19 C18 -48.1(6)
C24 Fe1 C19 C18 -123.6(3)
C17 Fe1 C19 C18 36.8(2)
C20 Fe1 C19 C18 119.0(4)
C23 Fe1 C19 C18 -81.7(3)
C25 Fe1 C19 C20 76.3(3)
C21 Fe1 C19 C20 43.7(7)
C16 Fe1 C19 C20 -37.6(2)
C22 Fe1 C19 C20 -167.1(4)
C24 Fe1 C19 C20 117.4(3)
C17 Fe1 C19 C20 -82.2(3)
C23 Fe1 C19 C20 159.3(2)
C18 Fe1 C19 C20 -119.0(4)
C18 C19 C20 C16 -1.2(4)
Fe1 C19 C20 C16 58.3(3)
C18 C19 C20 Fe1 -59.5(3)
C17 C16 C20 C19 1.0(4)
C8 C16 C20 C19 -178.6(3)
Fe1 C16 C20 C19 -59.0(3)
C17 C16 C20 Fe1 60.0(2)
C8 C16 C20 Fe1 -119.6(4)
C25 Fe1 C20 C19 -123.4(3)
C21 Fe1 C20 C19 -165.2(3)
C16 Fe1 C20 C19 119.9(3)
C22 Fe1 C20 C19 162.3(6)
C24 Fe1 C20 C19 -81.3(3)
C17 Fe1 C20 C19 81.2(3)
C23 Fe1 C20 C19 -48.3(5)
C18 Fe1 C20 C19 37.7(3)
C25 Fe1 C20 C16 116.6(3)
C21 Fe1 C20 C16 74.9(3)
C22 Fe1 C20 C16 42.4(7)
C24 Fe1 C20 C16 158.7(2)
C17 Fe1 C20 C16 -38.8(2)
C23 Fe1 C20 C16 -168.2(4)
C19 Fe1 C20 C16 -119.9(3)
C18 Fe1 C20 C16 -82.3(2)
C25 Fe1 C21 C22 118.5(4)
C16 Fe1 C21 C22 -123.6(3)
C24 Fe1 C21 C22 81.0(3)
C17 Fe1 C21 C22 -80.5(3)
C20 Fe1 C21 C22 -165.4(3)
C23 Fe1 C21 C22 37.6(3)
C19 Fe1 C21 C22 160.9(6)
C18 Fe1 C21 C22 -47.1(6)
C16 Fe1 C21 C25 117.8(3)
C22 Fe1 C21 C25 -118.5(4)
C24 Fe1 C21 C25 -37.5(3)
C17 Fe1 C21 C25 161.0(3)
C20 Fe1 C21 C25 76.1(3)
C23 Fe1 C21 C25 -80.9(3)
C19 Fe1 C21 C25 42.4(8)
C18 Fe1 C21 C25 -165.7(4)
C25 C21 C22 C23 -0.6(5)
Fe1 C21 C22 C23 -60.3(3)
C25 C21 C22 Fe1 59.7(3)
C25 Fe1 C22 C23 80.7(3)
C21 Fe1 C22 C23 118.9(4)
C16 Fe1 C22 C23 -166.0(3)
C24 Fe1 C22 C23 37.1(3)
C17 Fe1 C22 C23 -123.6(3)
C20 Fe1 C22 C23 161.4(5)
C19 Fe1 C22 C23 -47.4(6)
C18 Fe1 C22 C23 -81.6(3)
C25 Fe1 C22 C21 -38.2(3)
C16 Fe1 C22 C21 75.2(3)
C24 Fe1 C22 C21 -81.7(3)
C17 Fe1 C22 C21 117.5(3)
C20 Fe1 C22 C21 42.5(7)
C23 Fe1 C22 C21 -118.9(4)
C19 Fe1 C22 C21 -166.2(4)
C18 Fe1 C22 C21 159.5(3)
C21 C22 C23 C24 0.7(5)
Fe1 C22 C23 C24 -58.9(3)
C21 C22 C23 Fe1 59.6(3)
C25 Fe1 C23 C24 37.6(3)
C21 Fe1 C23 C24 81.7(3)
C16 Fe1 C23 C24 158.9(5)
C22 Fe1 C23 C24 119.6(4)
C17 Fe1 C23 C24 -165.2(3)
C20 Fe1 C23 C24 -46.5(5)
C19 Fe1 C23 C24 -81.2(3)
C18 Fe1 C23 C24 -123.7(3)
C25 Fe1 C23 C22 -82.1(3)
C21 Fe1 C23 C22 -37.9(3)
C16 Fe1 C23 C22 39.3(7)
C24 Fe1 C23 C22 -119.6(4)
C17 Fe1 C23 C22 75.1(3)
C20 Fe1 C23 C22 -166.1(4)
C19 Fe1 C23 C22 159.2(3)
C18 Fe1 C23 C22 116.7(3)
C22 C23 C24 C25 -0.5(5)
Fe1 C23 C24 C25 -59.3(3)
C22 C23 C24 Fe1 58.8(3)
C21 Fe1 C24 C25 38.0(3)
C16 Fe1 C24 C25 -44.4(6)
C22 Fe1 C24 C25 81.9(4)
C17 Fe1 C24 C25 159.9(5)
C20 Fe1 C24 C25 -80.9(4)
C23 Fe1 C24 C25 119.2(5)
C19 Fe1 C24 C25 -123.8(3)
C18 Fe1 C24 C25 -165.2(3)
C25 Fe1 C24 C23 -119.2(5)
C21 Fe1 C24 C23 -81.2(3)
C16 Fe1 C24 C23 -163.6(4)
C22 Fe1 C24 C23 -37.3(3)
C17 Fe1 C24 C23 40.7(7)
C20 Fe1 C24 C23 159.8(3)
C19 Fe1 C24 C23 117.0(3)
C18 Fe1 C24 C23 75.6(3)
C23 C24 C25 C21 0.2(5)
Fe1 C24 C25 C21 -59.8(3)
C23 C24 C25 Fe1 60.0(3)
C22 C21 C25 C24 0.3(5)
Fe1 C21 C25 C24 60.3(3)
C22 C21 C25 Fe1 -60.0(3)
C21 Fe1 C25 C24 -118.9(5)
C16 Fe1 C25 C24 160.9(3)
C22 Fe1 C25 C24 -81.0(3)
C17 Fe1 C25 C24 -163.8(4)
C20 Fe1 C25 C24 117.5(3)
C23 Fe1 C25 C24 -37.4(3)
C19 Fe1 C25 C24 75.5(4)
C18 Fe1 C25 C24 42.0(7)
C16 Fe1 C25 C21 -80.2(3)
C22 Fe1 C25 C21 38.0(3)
C24 Fe1 C25 C21 118.9(5)
C17 Fe1 C25 C21 -44.9(6)
C20 Fe1 C25 C21 -123.6(3)
C23 Fe1 C25 C21 81.5(3)
C19 Fe1 C25 C21 -165.6(3)
C18 Fe1 C25 C21 161.0(5)
C30 N4 C26 C27 -0.3(6)
Cu1 N4 C26 C27 -179.3(3)
N4 C26 C27 C28 0.4(7)
C26 C27 C28 C29 -0.1(7)
C27 C28 C29 C30 -0.3(7)
C26 N4 C30 C29 -0.2(5)
Cu1 N4 C30 C29 178.9(3)
C26 N4 C30 C31 177.8(3)
Cu1 N4 C30 C31 -3.1(4)
C28 C29 C30 N4 0.5(6)
C28 C29 C30 C31 -177.3(4)
C35 N5 C31 C32 0.2(6)
Cu1 N5 C31 C32 -174.4(3)
C35 N5 C31 C30 179.6(3)
Cu1 N5 C31 C30 4.9(4)
N4 C30 C31 N5 -1.6(5)
C29 C30 C31 N5 176.3(4)
N4 C30 C31 C32 177.7(4)
C29 C30 C31 C32 -4.4(6)
N5 C31 C32 C33 -1.3(6)
C30 C31 C32 C33 179.4(4)
C31 C32 C33 C34 2.0(7)
C32 C33 C34 C35 -1.6(7)
C31 N5 C35 C34 0.2(6)
Cu1 N5 C35 C34 173.7(3)
C33 C34 C35 N5 0.5(7)
